data_4348009
loop_
_publ_author_name
'Ojeda-Amador, Ana I'
'Mart\'inez-Mart\'inez, Antonio J'
'Kennedy, Alan R.'
'O'Hara, Charles T'

_publ_section_title
;
 Structural Studies of Cesium, Lithium/Cesium, and Sodium/Cesium
 Bis(trimethylsilyl)amide (HMDS) Complexes.
;
_journal_issue 11
_journal_name_full 'Inorganic chemistry'
_journal_page_first 5719
_journal_page_last 5728
_journal_paper_doi 10.1021/acs.inorgchem.6b00839
_journal_volume 55
_journal_year 2016
_chemical_formula_moiety 'C12 H36 Cs N2 Na Si4, C7 H8'
_chemical_formula_sum 'C19 H44 Cs N2 Na Si4'
_chemical_formula_weight 568.82
_space_group_crystal_system triclinic
_space_group_IT_number 2
_space_group_name_Hall '-P 1'
_space_group_name_H-M_alt 'P -1'
_atom_sites_solution_hydrogens geom
_audit_creation_method SHELXL-2013
_cell_angle_alpha 106.202(4)
_cell_angle_beta 93.447(4)
_cell_angle_gamma 114.110(5)
_cell_formula_units_Z 2
_cell_length_a 11.4391(6)
_cell_length_b 11.6765(6)
_cell_length_c 12.9108(5)
_cell_measurement_reflns_used 6956
_cell_measurement_temperature 123(2)
_cell_measurement_theta_max 72.8840
_cell_measurement_theta_min 4.6000
_cell_volume 1481.41(15)
_computing_cell_refinement
;
CrysAlisPro, Agilent Technologies,
Version 1.171.37.35 (release 13-08-2014 CrysAlis171 .NET)
(compiled Aug 13 2014,18:06:01)
;
_computing_data_collection
;
CrysAlisPro, Agilent Technologies,
Version 1.171.37.35 (release 13-08-2014 CrysAlis171 .NET)
(compiled Aug 13 2014,18:06:01)
;
_computing_data_reduction
;
CrysAlisPro, Agilent Technologies,
Version 1.171.37.35 (release 13-08-2014 CrysAlis171 .NET)
(compiled Aug 13 2014,18:06:01)
;
_computing_structure_refinement 'SHELXL-2013 (Sheldrick, 2013)'
_diffrn_ambient_temperature 123(2)
_diffrn_measured_fraction_theta_full 0.995
_diffrn_measured_fraction_theta_max 0.992
_diffrn_measurement_device_type 'Xcalibur, Sapphire3, Gemini'
_diffrn_radiation_type CuK\a
_diffrn_radiation_wavelength 1.54184
_diffrn_reflns_av_R_equivalents 0.0466
_diffrn_reflns_av_unetI/netI 0.0487
_diffrn_reflns_Laue_measured_fraction_full 0.995
_diffrn_reflns_Laue_measured_fraction_max 0.992
_diffrn_reflns_limit_h_max 13
_diffrn_reflns_limit_h_min -13
_diffrn_reflns_limit_k_max 10
_diffrn_reflns_limit_k_min -14
_diffrn_reflns_limit_l_max 15
_diffrn_reflns_limit_l_min -15
_diffrn_reflns_number 14379
_diffrn_reflns_point_group_measured_fraction_full 0.995
_diffrn_reflns_point_group_measured_fraction_max 0.992
_diffrn_reflns_theta_full 67.684
_diffrn_reflns_theta_max 69.995
_diffrn_reflns_theta_min 3.638
_exptl_absorpt_coefficient_mu 11.489
_exptl_absorpt_correction_T_max 0.421
_exptl_absorpt_correction_T_min 0.067
_exptl_absorpt_correction_type analytical
_exptl_absorpt_process_details
;
CrysAlisPro, Agilent Technologies,
Version 1.171.37.35 (release 13-08-2014 CrysAlis171 .NET)
(compiled Aug 13 2014,18:06:01)
Analytical numeric absorption correction using a multifaceted crystal
			model based on expressions derived by R.C. Clark & J.S. Reid.
(Clark, R. C. & Reid, J. S. (1995). Acta Cryst. A51, 887-897)
Empirical absorption correction using spherical harmonics,
 implemented in SCALE3 ABSPACK scaling algorithm.
;
_exptl_crystal_colour colourless
_exptl_crystal_density_diffrn 1.275
_exptl_crystal_description plate
_exptl_crystal_F_000 588
_exptl_crystal_size_max 0.4078
_exptl_crystal_size_mid 0.3438
_exptl_crystal_size_min 0.0972
_refine_diff_density_max 1.619
_refine_diff_density_min -0.915
_refine_diff_density_rms 0.101
_refine_ls_extinction_method none
_refine_ls_goodness_of_fit_ref 1.041
_refine_ls_hydrogen_treatment constr
_refine_ls_matrix_type full
_refine_ls_number_parameters 258
_refine_ls_number_reflns 5572
_refine_ls_number_restraints 0
_refine_ls_restrained_S_all 1.041
_refine_ls_R_factor_all 0.0437
_refine_ls_R_factor_gt 0.0378
_refine_ls_shift/su_max 0.001
_refine_ls_shift/su_mean 0.000
_refine_ls_structure_factor_coef Fsqd
_refine_ls_weighting_details 'w=1/[\s^2^(Fo^2^)+(0.0589P)^2^+0.3194P] where P=(Fo^2^+2Fc^2^)/3'
_refine_ls_weighting_scheme calc
_refine_ls_wR_factor_gt 0.0962
_refine_ls_wR_factor_ref 0.1000
_reflns_Friedel_coverage 0.000
_reflns_number_gt 5091
_reflns_number_total 5572
_reflns_threshold_expression 'I > 2\s(I)'
_cod_data_source_file ic6b00839_si_002.cif
_cod_data_source_block amao413ABSCORR
_cod_depositor_comments
;

2023-09-06
Z value and formula fixed to values more according to usual
chemical conventions.                 miguel
;
_cod_original_formula_sum 'C38 H88 Cs2 N4 Na2 Si8'
_cod_original_formula_weight 1137.64
_cod_original_formula_moiety 'C38 H88 Cs2 N4 Na2 Si8'
_cod_original_formula_units_Z 1
_cod_original_cell_volume 1481.40(14)
_cod_database_code 4348009
_shelx_space_group_comment
;
The symmetry employed for this shelxl refinement is uniquely defined
by the following loop, which should always be used as a source of
symmetry information in preference to the above space-group names.
They are only intended as comments.
;
_shelxl_version_number 2013-4

loop_
_space_group_symop_operation_xyz
'x, y, z'
'-x, -y, -z'

loop_
_atom_site_label
_atom_site_type_symbol
_atom_site_fract_x
_atom_site_fract_y
_atom_site_fract_z
_atom_site_U_iso_or_equiv
_atom_site_adp_type
_atom_site_occupancy
_atom_site_site_symmetry_order
_atom_site_calc_flag
_atom_site_refinement_flags_posn
_atom_site_refinement_flags_adp
_atom_site_refinement_flags_occupancy
Cs1 Cs 0.48977(2) 0.82192(2) 0.76141(2) 0.02986(10) Uani 0.989(2) 1 d . . P
Na1 Na 0.13884(13) 0.63063(15) 0.68507(12) 0.0322(4) Uani 1 1 d . . .
Si1 Si 0.27520(9) 0.72714(10) 0.46620(8) 0.0277(2) Uani 1 1 d . . .
Si2 Si 0.21066(10) 0.90417(10) 0.64920(9) 0.0291(2) Uani 1 1 d . . .
Si3 Si 0.26624(10) 0.46006(10) 0.77072(8) 0.0279(2) Uani 1 1 d . . .
Si4 Si 0.24143(9) 0.66934(9) 0.95071(8) 0.0274(2) Uani 1 1 d . . .
N1 N 0.2518(3) 0.7802(3) 0.5941(3) 0.0275(6) Uani 1 1 d . . .
N2 N 0.2610(3) 0.6069(3) 0.8222(2) 0.0274(6) Uani 1 1 d . . .
C1 C 0.4207(4) 0.6896(4) 0.4620(4) 0.0396(9) Uani 1 1 d . . .
H1A H 0.4240 0.6496 0.3853 0.059 Uiso 1 1 calc R U .
H1B H 0.4128 0.6275 0.5019 0.059 Uiso 1 1 calc R U .
H1C H 0.5010 0.7723 0.4966 0.059 Uiso 1 1 calc R U .
C2 C 0.1288(4) 0.5671(4) 0.3809(4) 0.0418(10) Uani 1 1 d . . .
H2A H 0.0507 0.5824 0.3775 0.063 Uiso 1 1 calc R U .
H2B H 0.1159 0.4985 0.4146 0.063 Uiso 1 1 calc R U .
H2C H 0.1439 0.5376 0.3062 0.063 Uiso 1 1 calc R U .
C3 C 0.3022(4) 0.8423(4) 0.3831(3) 0.0396(9) Uani 1 1 d . . .
H3A H 0.3244 0.8052 0.3135 0.059 Uiso 1 1 calc R U .
H3B H 0.3740 0.9297 0.4247 0.059 Uiso 1 1 calc R U .
H3C H 0.2223 0.8518 0.3680 0.059 Uiso 1 1 calc R U .
C4 C 0.1167(4) 0.8689(5) 0.7602(4) 0.0421(10) Uani 1 1 d . . .
H4A H 0.0338 0.7885 0.7277 0.063 Uiso 1 1 calc R U .
H4B H 0.0990 0.9444 0.7958 0.063 Uiso 1 1 calc R U .
H4C H 0.1682 0.8554 0.8150 0.063 Uiso 1 1 calc R U .
C5 C 0.3548(5) 1.0693(5) 0.7189(6) 0.0636(16) Uani 1 1 d . . .
H5A H 0.4096 1.0937 0.6658 0.095 Uiso 1 1 calc R U .
H5B H 0.4057 1.0638 0.7795 0.095 Uiso 1 1 calc R U .
H5C H 0.3244 1.1370 0.7480 0.095 Uiso 1 1 calc R U .
C6 C 0.1015(6) 0.9318(7) 0.5543(4) 0.0619(15) Uani 1 1 d . . .
H6A H 0.1511 0.9719 0.5039 0.093 Uiso 1 1 calc R U .
H6B H 0.0688 0.9915 0.5976 0.093 Uiso 1 1 calc R U .
H6C H 0.0276 0.8464 0.5117 0.093 Uiso 1 1 calc R U .
C7 C 0.2739(6) 0.4243(5) 0.6198(4) 0.0520(12) Uani 1 1 d . . .
H7A H 0.2738 0.3373 0.5899 0.078 Uiso 1 1 calc R U .
H7B H 0.3540 0.4934 0.6114 0.078 Uiso 1 1 calc R U .
H7C H 0.1978 0.4236 0.5800 0.078 Uiso 1 1 calc R U .
C8 C 0.1195(4) 0.3111(4) 0.7753(3) 0.0368(9) Uani 1 1 d . . .
H8A H 0.0410 0.3038 0.7333 0.055 Uiso 1 1 calc R U .
H8B H 0.1103 0.3213 0.8519 0.055 Uiso 1 1 calc R U .
H8C H 0.1307 0.2306 0.7431 0.055 Uiso 1 1 calc R U .
C9 C 0.4149(4) 0.4555(4) 0.8369(4) 0.0433(10) Uani 1 1 d . . .
H9A H 0.4210 0.3752 0.7939 0.065 Uiso 1 1 calc R U .
H9B H 0.4077 0.4546 0.9119 0.065 Uiso 1 1 calc R U .
H9C H 0.4934 0.5344 0.8393 0.065 Uiso 1 1 calc R U .
C10 C 0.3527(4) 0.8541(4) 1.0145(3) 0.0403(10) Uani 1 1 d . . .
H10A H 0.4440 0.8690 1.0240 0.060 Uiso 1 1 calc R U .
H10B H 0.3330 0.8883 1.0862 0.060 Uiso 1 1 calc R U .
H10C H 0.3385 0.9006 0.9661 0.060 Uiso 1 1 calc R U .
C11 C 0.2789(4) 0.5983(4) 1.0553(3) 0.0392(9) Uani 1 1 d . . .
H11A H 0.2229 0.5021 1.0306 0.059 Uiso 1 1 calc R U .
H11B H 0.2623 0.6404 1.1262 0.059 Uiso 1 1 calc R U .
H11C H 0.3708 0.6153 1.0637 0.059 Uiso 1 1 calc R U .
C12 C 0.0715(4) 0.6539(4) 0.9549(4) 0.0378(9) Uani 1 1 d . . .
H12A H 0.0527 0.7023 0.9104 0.057 Uiso 1 1 calc R U .
H12B H 0.0653 0.6917 1.0311 0.057 Uiso 1 1 calc R U .
H12C H 0.0082 0.5598 0.9253 0.057 Uiso 1 1 calc R U .
C13 C 0.7869(4) 0.8163(4) 0.8790(3) 0.0339(8) Uani 1 1 d . . .
C14 C 0.8347(4) 0.9457(4) 0.8749(4) 0.0386(9) Uani 1 1 d . . .
H14 H 0.8654 1.0191 0.9415 0.046 Uiso 1 1 calc R U .
C15 C 0.8377(4) 0.9681(5) 0.7755(5) 0.0492(12) Uani 1 1 d . . .
H15 H 0.8716 1.0565 0.7739 0.059 Uiso 1 1 calc R U .
C16 C 0.7913(4) 0.8612(6) 0.6775(4) 0.0503(12) Uani 1 1 d . . .
H16 H 0.7921 0.8760 0.6087 0.060 Uiso 1 1 calc R U .
C17 C 0.7440(4) 0.7339(5) 0.6814(4) 0.0447(11) Uani 1 1 d . . .
H17 H 0.7124 0.6606 0.6147 0.054 Uiso 1 1 calc R U .
C18 C 0.7419(4) 0.7112(4) 0.7802(4) 0.0366(9) Uani 1 1 d . . .
H18 H 0.7093 0.6225 0.7811 0.044 Uiso 1 1 calc R U .
C19 C 0.7826(5) 0.7916(5) 0.9879(4) 0.0521(12) Uani 1 1 d . . .
H19A H 0.7411 0.6955 0.9746 0.078 Uiso 1 1 calc R U .
H19B H 0.7321 0.8319 1.0293 0.078 Uiso 1 1 calc R U .
H19C H 0.8717 0.8312 1.0303 0.078 Uiso 1 1 calc R U .

loop_
_atom_site_aniso_label
_atom_site_aniso_U_11
_atom_site_aniso_U_22
_atom_site_aniso_U_33
_atom_site_aniso_U_23
_atom_site_aniso_U_13
_atom_site_aniso_U_12
Cs1 0.02581(12) 0.03066(14) 0.02799(14) 0.00554(9) 0.00220(8) 0.01087(9)
Na1 0.0301(7) 0.0303(8) 0.0318(8) 0.0109(6) 0.0008(6) 0.0097(6)
Si1 0.0304(5) 0.0272(5) 0.0229(5) 0.0063(4) 0.0026(4) 0.0121(4)
Si2 0.0340(5) 0.0298(5) 0.0292(5) 0.0114(4) 0.0069(4) 0.0184(4)
Si3 0.0360(5) 0.0236(5) 0.0230(5) 0.0064(4) 0.0078(4) 0.0127(4)
Si4 0.0307(5) 0.0239(5) 0.0230(5) 0.0041(4) 0.0054(4) 0.0103(4)
N1 0.0306(14) 0.0288(16) 0.0255(16) 0.0090(13) 0.0048(12) 0.0157(12)
N2 0.0358(15) 0.0238(15) 0.0215(15) 0.0050(12) 0.0053(12) 0.0140(12)
C1 0.042(2) 0.045(2) 0.034(2) 0.0109(19) 0.0123(17) 0.0227(18)
C2 0.040(2) 0.035(2) 0.036(2) 0.0032(18) -0.0030(17) 0.0094(17)
C3 0.051(2) 0.039(2) 0.030(2) 0.0140(18) 0.0089(18) 0.0193(18)
C4 0.050(2) 0.048(3) 0.043(2) 0.019(2) 0.019(2) 0.032(2)
C5 0.050(3) 0.028(2) 0.099(5) 0.007(3) 0.018(3) 0.0136(19)
C6 0.090(4) 0.093(4) 0.047(3) 0.033(3) 0.019(3) 0.075(4)
C7 0.092(4) 0.040(2) 0.032(2) 0.012(2) 0.024(2) 0.036(3)
C8 0.0388(19) 0.029(2) 0.034(2) 0.0075(17) 0.0041(16) 0.0092(16)
C9 0.036(2) 0.038(2) 0.055(3) 0.012(2) 0.0076(19) 0.0179(17)
C10 0.039(2) 0.032(2) 0.031(2) -0.0022(17) 0.0086(16) 0.0062(16)
C11 0.050(2) 0.045(2) 0.0231(19) 0.0099(18) 0.0041(17) 0.0224(19)
C12 0.040(2) 0.041(2) 0.039(2) 0.0174(19) 0.0183(18) 0.0202(17)
C13 0.0321(17) 0.036(2) 0.035(2) 0.0114(17) 0.0044(15) 0.0178(16)
C14 0.0317(18) 0.032(2) 0.049(3) 0.0103(19) 0.0023(17) 0.0142(16)
C15 0.0301(19) 0.051(3) 0.081(4) 0.042(3) 0.018(2) 0.0181(18)
C16 0.040(2) 0.076(4) 0.046(3) 0.034(3) 0.019(2) 0.026(2)
C17 0.045(2) 0.058(3) 0.032(2) 0.008(2) 0.0130(18) 0.026(2)
C18 0.0357(19) 0.036(2) 0.040(2) 0.0107(18) 0.0116(17) 0.0181(16)
C19 0.067(3) 0.056(3) 0.035(2) 0.017(2) 0.005(2) 0.028(2)

loop_
_atom_type_symbol
_atom_type_description
_atom_type_scat_dispersion_real
_atom_type_scat_dispersion_imag
_atom_type_scat_source
Cs Cs -0.7457 7.9052 'International Tables Vol C Tables 4.2.6.8 and 6.1.1.4'
Na Na 0.1353 0.1239 'International Tables Vol C Tables 4.2.6.8 and 6.1.1.4'
Si Si 0.2541 0.3302 'International Tables Vol C Tables 4.2.6.8 and 6.1.1.4'
N N 0.0311 0.0180 'International Tables Vol C Tables 4.2.6.8 and 6.1.1.4'
C C 0.0181 0.0091 'International Tables Vol C Tables 4.2.6.8 and 6.1.1.4'
H H 0.0000 0.0000 'International Tables Vol C Tables 4.2.6.8 and 6.1.1.4'

loop_
_exptl_crystal_face_index_h
_exptl_crystal_face_index_k
_exptl_crystal_face_index_l
_exptl_crystal_face_perp_dist
_exptl_oxdiff_crystal_face_indexfrac_h
_exptl_oxdiff_crystal_face_indexfrac_k
_exptl_oxdiff_crystal_face_indexfrac_l
_exptl_oxdiff_crystal_face_x
_exptl_oxdiff_crystal_face_y
_exptl_oxdiff_crystal_face_z
0 3 -8 0.2190 0.0046 3.0005 -7.9971 0.0112 -0.7482 -0.6073
0 -3 8 0.1252 -0.0046 -3.0005 7.9971 -0.0112 0.7482 0.6073
3 -4 -6 0.2258 2.9988 -4.0063 -5.9920 -0.0327 -1.0035 0.2806
3 -7 4 0.1774 2.9934 -7.0061 4.0034 0.0122 -0.0175 0.9550
-4 6 3 0.0848 -3.9962 6.0074 2.9927 -0.0443 0.7886 -0.6171
-3 7 -4 0.1950 -2.9934 7.0061 -4.0034 -0.0122 0.0175 -0.9550
5 2 -1 0.0473 4.9992 2.0020 -1.0051 0.8792 -0.0158 -0.2110
-6 -2 1 0.0421 -5.9988 -2.0020 1.0057 -1.0292 0.0222 0.2012

loop_
_geom_angle_atom_site_label_1
_geom_angle_atom_site_label_2
_geom_angle_atom_site_label_3
_geom_angle
_geom_angle_site_symmetry_1
_geom_angle_site_symmetry_3
N2 Cs1 N1 79.92(8) . .
N2 Cs1 C16 137.38(11) . .
N1 Cs1 C16 120.33(10) . .
N2 Cs1 C17 115.20(10) . .
N1 Cs1 C17 123.98(9) . .
C16 Cs1 C17 22.21(12) . .
N2 Cs1 C15 143.64(10) . .
N1 Cs1 C15 133.18(10) . .
C16 Cs1 C15 22.38(12) . .
C17 Cs1 C15 38.83(12) . .
N2 Cs1 Na1 39.77(6) . .
N1 Cs1 Na1 40.16(6) . .
C16 Cs1 Na1 144.68(9) . .
C17 Cs1 Na1 130.54(8) . .
C15 Cs1 Na1 166.96(10) . .
N2 Cs1 C18 101.08(9) . .
N1 Cs1 C18 141.37(9) . .
C16 Cs1 C18 38.83(11) . .
C17 Cs1 C18 21.96(10) . .
C15 Cs1 C18 44.88(10) . .
Na1 Cs1 C18 129.78(7) . .
N2 Cs1 C1 102.65(9) . .
N1 Cs1 C1 51.24(8) . .
C16 Cs1 C1 72.71(10) . .
C17 Cs1 C1 72.76(10) . .
C15 Cs1 C1 92.48(11) . .
Na1 Cs1 C1 75.18(7) . .
C18 Cs1 C1 91.85(10) . .
N2 Cs1 C14 124.60(9) . .
N1 Cs1 C14 154.89(9) . .
C16 Cs1 C14 38.90(11) . .
C17 Cs1 C14 44.83(11) . .
C15 Cs1 C14 21.95(11) . .
Na1 Cs1 C14 163.94(8) . .
C18 Cs1 C14 38.39(9) . .
C1 Cs1 C14 111.60(10) . .
N2 Cs1 C13 105.00(9) . .
N1 Cs1 C13 162.55(8) . .
C16 Cs1 C13 45.38(11) . .
C17 Cs1 C13 38.68(10) . .
C15 Cs1 C13 38.78(10) . .
Na1 Cs1 C13 142.40(7) . .
C18 Cs1 C13 21.92(9) . .
C1 Cs1 C13 111.42(9) . .
C14 Cs1 C13 22.04(9) . .
N2 Cs1 C10 112.90(8) . 2_677
N1 Cs1 C10 115.75(10) . 2_677
C16 Cs1 C10 92.44(11) . 2_677
C17 Cs1 C10 106.94(10) . 2_677
C15 Cs1 C10 70.38(11) . 2_677
Na1 Cs1 C10 121.87(7) . 2_677
C18 Cs1 C10 99.60(10) . 2_677
C1 Cs1 C10 139.44(10) . 2_677
C14 Cs1 C10 63.02(10) . 2_677
C13 Cs1 C10 78.24(10) . 2_677
N2 Cs1 C10 50.73(8) . .
N1 Cs1 C10 99.19(9) . .
C16 Cs1 C10 139.95(11) . .
C17 Cs1 C10 133.16(11) . .
C15 Cs1 C10 121.01(11) . .
Na1 Cs1 C10 71.42(7) . .
C18 Cs1 C10 111.28(10) . .
C1 Cs1 C10 146.52(9) . .
C14 Cs1 C10 101.31(10) . .
C13 Cs1 C10 96.70(10) . .
C10 Cs1 C10 62.23(11) 2_677 .
N2 Na1 N1 118.09(12) . .
N2 Na1 C4 111.32(14) . .
N1 Na1 C4 68.27(12) . .
N2 Na1 C2 113.76(14) . 2_566
N1 Na1 C2 126.96(14) . 2_566
C4 Na1 C2 102.80(14) . 2_566
N2 Na1 Si2 122.65(9) . .
N1 Na1 Si2 32.01(8) . .
C4 Na1 Si2 36.39(9) . .
C2 Na1 Si2 118.62(11) 2_566 .
N2 Na1 Si3 29.30(8) . .
N1 Na1 Si3 121.63(9) . .
C4 Na1 Si3 140.61(11) . .
C2 Na1 Si3 98.58(11) 2_566 .
Si2 Na1 Si3 142.75(5) . .
N2 Na1 Si4 26.80(7) . .
N1 Na1 Si4 124.10(9) . .
C4 Na1 Si4 88.80(11) . .
C2 Na1 Si4 107.13(11) 2_566 .
Si2 Na1 Si4 112.04(5) . .
Si3 Na1 Si4 53.15(3) . .
N2 Na1 Cs1 58.73(8) . .
N1 Na1 Cs1 59.38(8) . .
C4 Na1 Cs1 88.68(10) . .
C2 Na1 Cs1 168.29(11) 2_566 .
Si2 Na1 Cs1 72.19(3) . .
Si3 Na1 Cs1 70.57(3) . .
Si4 Na1 Cs1 70.35(3) . .
N1 Si1 C1 112.93(18) . .
N1 Si1 C3 117.04(18) . .
C1 Si1 C3 104.3(2) . .
N1 Si1 C2 110.48(18) . .
C1 Si1 C2 106.2(2) . .
C3 Si1 C2 105.0(2) . .
N1 Si1 Cs1 48.20(11) . .
C1 Si1 Cs1 65.05(14) . .
C3 Si1 Cs1 125.02(14) . .
C2 Si1 Cs1 129.95(15) . .
N1 Si2 C5 113.5(2) . .
N1 Si2 C6 116.9(2) . .
C5 Si2 C6 106.6(3) . .
N1 Si2 C4 109.80(18) . .
C5 Si2 C4 104.9(3) . .
C6 Si2 C4 104.0(2) . .
N1 Si2 Na1 47.92(11) . .
C5 Si2 Na1 129.7(2) . .
C6 Si2 Na1 123.5(2) . .
C4 Si2 Na1 62.14(14) . .
N1 Si2 Cs1 48.91(11) . .
C5 Si2 Cs1 74.54(18) . .
C6 Si2 Cs1 161.09(17) . .
C4 Si2 Cs1 93.64(15) . .
Na1 Si2 Cs1 59.46(3) . .
N2 Si3 C8 115.22(18) . .
N2 Si3 C9 113.80(18) . .
C8 Si3 C9 107.2(2) . .
N2 Si3 C7 109.97(19) . .
C8 Si3 C7 104.6(2) . .
C9 Si3 C7 105.2(2) . .
N2 Si3 Na1 42.74(11) . .
C8 Si3 Na1 103.44(14) . .
C9 Si3 Na1 148.29(15) . .
C7 Si3 Na1 74.40(16) . .
N2 Si3 Cs1 47.97(11) . .
C8 Si3 Cs1 161.00(14) . .
C9 Si3 Cs1 89.89(14) . .
C7 Si3 Cs1 78.05(16) . .
Na1 Si3 Cs1 58.68(3) . .
N2 Si4 C11 116.64(18) . .
N2 Si4 C12 112.68(18) . .
C11 Si4 C12 106.4(2) . .
N2 Si4 C10 111.88(17) . .
C11 Si4 C10 103.4(2) . .
C12 Si4 C10 104.8(2) . .
N2 Si4 Na1 38.69(11) . .
C11 Si4 Na1 149.58(14) . .
C12 Si4 Na1 79.46(14) . .
C10 Si4 Na1 103.77(15) . .
N2 Si4 Cs1 46.13(11) . .
C11 Si4 Cs1 124.56(14) . .
C12 Si4 Cs1 129.03(14) . .
C10 Si4 Cs1 65.92(13) . .
Na1 Si4 Cs1 57.28(3) . .
Si1 N1 Si2 128.1(2) . .
Si1 N1 Na1 121.90(16) . .
Si2 N1 Na1 100.08(14) . .
Si1 N1 Cs1 108.47(13) . .
Si2 N1 Cs1 107.30(13) . .
Na1 N1 Cs1 80.46(9) . .
Si3 N2 Si4 125.0(2) . .
Si3 N2 Na1 107.96(15) . .
Si4 N2 Na1 114.50(16) . .
Si3 N2 Cs1 108.40(13) . .
Si4 N2 Cs1 110.96(13) . .
Na1 N2 Cs1 81.50(10) . .
Si1 C1 Cs1 86.93(14) . .
Si1 C1 H1A 109.5 . .
Cs1 C1 H1A 163.6 . .
Si1 C1 H1B 109.5 . .
Cs1 C1 H1B 62.5 . .
H1A C1 H1B 109.5 . .
Si1 C1 H1C 109.5 . .
Cs1 C1 H1C 63.6 . .
H1A C1 H1C 109.5 . .
H1B C1 H1C 109.5 . .
Si1 C2 Na1 157.5(2) . 2_566
Si1 C2 H2A 109.5 . .
Na1 C2 H2A 52.9 2_566 .
Si1 C2 H2B 109.5 . .
Na1 C2 H2B 70.2 2_566 .
H2A C2 H2B 109.5 . .
Si1 C2 H2C 109.5 . .
Na1 C2 H2C 91.1 2_566 .
H2A C2 H2C 109.5 . .
H2B C2 H2C 109.5 . .
Si1 C3 H3A 109.5 . .
Si1 C3 H3B 109.5 . .
H3A C3 H3B 109.5 . .
Si1 C3 H3C 109.5 . .
H3A C3 H3C 109.5 . .
H3B C3 H3C 109.5 . .
Si2 C4 Na1 81.48(15) . .
Si2 C4 H4A 109.5 . .
Na1 C4 H4A 64.8 . .
Si2 C4 H4B 109.5 . .
Na1 C4 H4B 169.0 . .
H4A C4 H4B 109.5 . .
Si2 C4 H4C 109.5 . .
Na1 C4 H4C 66.0 . .
H4A C4 H4C 109.5 . .
H4B C4 H4C 109.5 . .
Si2 C5 H5A 109.5 . .
Si2 C5 H5B 109.5 . .
H5A C5 H5B 109.5 . .
Si2 C5 H5C 109.5 . .
H5A C5 H5C 109.5 . .
H5B C5 H5C 109.5 . .
Si2 C6 H6A 109.5 . .
Si2 C6 H6B 109.5 . .
H6A C6 H6B 109.5 . .
Si2 C6 H6C 109.5 . .
H6A C6 H6C 109.5 . .
H6B C6 H6C 109.5 . .
Si3 C7 H7A 109.5 . .
Si3 C7 H7B 109.5 . .
H7A C7 H7B 109.5 . .
Si3 C7 H7C 109.5 . .
H7A C7 H7C 109.5 . .
H7B C7 H7C 109.5 . .
Si3 C8 H8A 109.5 . .
Si3 C8 H8B 109.5 . .
H8A C8 H8B 109.5 . .
Si3 C8 H8C 109.5 . .
H8A C8 H8C 109.5 . .
H8B C8 H8C 109.5 . .
Si3 C9 H9A 109.5 . .
Si3 C9 H9B 109.5 . .
H9A C9 H9B 109.5 . .
Si3 C9 H9C 109.5 . .
H9A C9 H9C 109.5 . .
H9B C9 H9C 109.5 . .
Si4 C10 Cs1 155.4(2) . 2_677
Si4 C10 Cs1 86.19(13) . .
Cs1 C10 Cs1 117.77(11) 2_677 .
Si4 C10 H10A 109.5 . .
Cs1 C10 H10A 79.0 2_677 .
Cs1 C10 H10A 64.1 . .
Si4 C10 H10B 109.5 . .
Cs1 C10 H10B 46.8 2_677 .
Cs1 C10 H10B 164.3 . .
H10A C10 H10B 109.5 . .
Si4 C10 H10C 109.5 . .
Cs1 C10 H10C 88.1 2_677 .
Cs1 C10 H10C 62.6 . .
H10A C10 H10C 109.5 . .
H10B C10 H10C 109.5 . .
Si4 C11 H11A 109.5 . .
Si4 C11 H11B 109.5 . .
H11A C11 H11B 109.5 . .
Si4 C11 H11C 109.5 . .
H11A C11 H11C 109.5 . .
H11B C11 H11C 109.5 . .
Si4 C12 H12A 109.5 . .
Si4 C12 H12B 109.5 . .
H12A C12 H12B 109.5 . .
Si4 C12 H12C 109.5 . .
H12A C12 H12C 109.5 . .
H12B C12 H12C 109.5 . .
C18 C13 C14 118.2(4) . .
C18 C13 C19 120.9(4) . .
C14 C13 C19 120.9(4) . .
C18 C13 Cs1 77.4(2) . .
C14 C13 Cs1 77.8(2) . .
C19 C13 Cs1 113.9(3) . .
C15 C14 C13 120.8(4) . .
C15 C14 Cs1 77.4(2) . .
C13 C14 Cs1 80.1(2) . .
C15 C14 H14 119.6 . .
C13 C14 H14 119.6 . .
Cs1 C14 H14 113.2 . .
C14 C15 C16 120.1(4) . .
C14 C15 Cs1 80.7(2) . .
C16 C15 Cs1 77.3(2) . .
C14 C15 H15 120.0 . .
C16 C15 H15 120.0 . .
Cs1 C15 H15 112.5 . .
C17 C16 C15 119.2(4) . .
C17 C16 Cs1 79.4(2) . .
C15 C16 Cs1 80.3(2) . .
C17 C16 H16 120.4 . .
C15 C16 H16 120.4 . .
Cs1 C16 H16 110.4 . .
C18 C17 C16 121.0(4) . .
C18 C17 Cs1 81.3(2) . .
C16 C17 Cs1 78.4(3) . .
C18 C17 H17 119.5 . .
C16 C17 H17 119.5 . .
Cs1 C17 H17 111.0 . .
C17 C18 C13 120.8(4) . .
C17 C18 Cs1 76.8(3) . .
C13 C18 Cs1 80.6(2) . .
C17 C18 H18 119.6 . .
C13 C18 H18 119.6 . .
Cs1 C18 H18 113.3 . .
C13 C19 H19A 109.5 . .
C13 C19 H19B 109.5 . .
H19A C19 H19B 109.5 . .
C13 C19 H19C 109.5 . .
H19A C19 H19C 109.5 . .
H19B C19 H19C 109.5 . .

loop_
_geom_bond_atom_site_label_1
_geom_bond_atom_site_label_2
_geom_bond_distance
_geom_bond_site_symmetry_2
Cs1 N2 3.121(3) .
Cs1 N1 3.152(3) .
Cs1 C16 3.566(4) .
Cs1 C17 3.577(4) .
Cs1 C15 3.603(4) .
Cs1 Na1 3.6119(14) .
Cs1 C18 3.632(4) .
Cs1 C1 3.641(4) .
Cs1 C14 3.643(4) .
Cs1 C13 3.671(4) .
Cs1 C10 3.691(4) 2_677
Cs1 C10 3.700(4) .
Na1 N2 2.336(4) .
Na1 N1 2.362(3) .
Na1 C4 2.801(5) .
Na1 C2 2.871(4) 2_566
Na1 Si2 3.1335(18) .
Na1 Si3 3.2742(19) .
Na1 Si4 3.4002(18) .
Si1 N1 1.674(3) .
Si1 C1 1.886(4) .
Si1 C3 1.886(4) .
Si1 C2 1.893(4) .
Si2 N1 1.687(3) .
Si2 C5 1.871(5) .
Si2 C6 1.879(5) .
Si2 C4 1.880(4) .
Si3 N2 1.684(3) .
Si3 C8 1.879(4) .
Si3 C9 1.884(4) .
Si3 C7 1.890(4) .
Si4 N2 1.685(3) .
Si4 C11 1.882(4) .
Si4 C12 1.883(4) .
Si4 C10 1.895(4) .
C1 H1A 0.9800 .
C1 H1B 0.9800 .
C1 H1C 0.9800 .
C2 Na1 2.871(4) 2_566
C2 H2A 0.9800 .
C2 H2B 0.9800 .
C2 H2C 0.9800 .
C3 H3A 0.9800 .
C3 H3B 0.9800 .
C3 H3C 0.9800 .
C4 H4A 0.9800 .
C4 H4B 0.9800 .
C4 H4C 0.9800 .
C5 H5A 0.9800 .
C5 H5B 0.9800 .
C5 H5C 0.9800 .
C6 H6A 0.9800 .
C6 H6B 0.9800 .
C6 H6C 0.9800 .
C7 H7A 0.9800 .
C7 H7B 0.9800 .
C7 H7C 0.9800 .
C8 H8A 0.9800 .
C8 H8B 0.9800 .
C8 H8C 0.9800 .
C9 H9A 0.9800 .
C9 H9B 0.9800 .
C9 H9C 0.9800 .
C10 Cs1 3.691(4) 2_677
C10 H10A 0.9800 .
C10 H10B 0.9800 .
C10 H10C 0.9800 .
C11 H11A 0.9800 .
C11 H11B 0.9800 .
C11 H11C 0.9800 .
C12 H12A 0.9800 .
C12 H12B 0.9800 .
C12 H12C 0.9800 .
C13 C18 1.389(6) .
C13 C14 1.398(6) .
C13 C19 1.512(6) .
C14 C15 1.380(7) .
C14 H14 0.9500 .
C15 C16 1.392(7) .
C15 H15 0.9500 .
C16 C17 1.376(7) .
C16 H16 0.9500 .
C17 C18 1.374(6) .
C17 H17 0.9500 .
C18 H18 0.9500 .
C19 H19A 0.9800 .
C19 H19B 0.9800 .
C19 H19C 0.9800 .

loop_
_geom_torsion_atom_site_label_1
_geom_torsion_atom_site_label_2
_geom_torsion_atom_site_label_3
_geom_torsion_atom_site_label_4
_geom_torsion
_geom_torsion_site_symmetry_4
C1 Si1 N1 Si2 138.3(2) .
C3 Si1 N1 Si2 17.2(3) .
C2 Si1 N1 Si2 -102.8(3) .
Cs1 Si1 N1 Si2 131.3(3) .
C1 Si1 N1 Na1 -83.1(2) .
C3 Si1 N1 Na1 155.81(19) .
C2 Si1 N1 Na1 35.7(3) .
Cs1 Si1 N1 Na1 -90.12(19) .
C1 Si1 N1 Cs1 7.0(2) .
C3 Si1 N1 Cs1 -114.07(18) .
C2 Si1 N1 Cs1 125.84(18) .
C5 Si2 N1 Si1 -91.7(3) .
C6 Si2 N1 Si1 33.1(4) .
C4 Si2 N1 Si1 151.2(2) .
Na1 Si2 N1 Si1 145.2(3) .
Cs1 Si2 N1 Si1 -131.7(3) .
C5 Si2 N1 Na1 123.1(3) .
C6 Si2 N1 Na1 -112.1(3) .
C4 Si2 N1 Na1 6.0(2) .
Cs1 Si2 N1 Na1 83.06(13) .
C5 Si2 N1 Cs1 40.0(3) .
C6 Si2 N1 Cs1 164.8(2) .
C4 Si2 N1 Cs1 -77.03(19) .
Na1 Si2 N1 Cs1 -83.06(13) .
C8 Si3 N2 Si4 56.9(3) .
C9 Si3 N2 Si4 -67.4(3) .
C7 Si3 N2 Si4 174.8(3) .
Na1 Si3 N2 Si4 139.4(3) .
Cs1 Si3 N2 Si4 -133.8(3) .
C8 Si3 N2 Na1 -82.5(2) .
C9 Si3 N2 Na1 153.20(18) .
C7 Si3 N2 Na1 35.4(3) .
Cs1 Si3 N2 Na1 86.80(15) .
C8 Si3 N2 Cs1 -169.26(16) .
C9 Si3 N2 Cs1 66.4(2) .
C7 Si3 N2 Cs1 -51.4(2) .
Na1 Si3 N2 Cs1 -86.80(15) .
C11 Si4 N2 Si3 19.4(3) .
C12 Si4 N2 Si3 -104.1(3) .
C10 Si4 N2 Si3 138.2(2) .
Na1 Si4 N2 Si3 -137.1(3) .
Cs1 Si4 N2 Si3 132.9(3) .
C11 Si4 N2 Na1 156.49(18) .
C12 Si4 N2 Na1 33.0(2) .
C10 Si4 N2 Na1 -84.8(2) .
Cs1 Si4 N2 Na1 -90.04(17) .
C11 Si4 N2 Cs1 -113.47(18) .
C12 Si4 N2 Cs1 123.02(17) .
C10 Si4 N2 Cs1 5.3(2) .
Na1 Si4 N2 Cs1 90.04(17) .
N1 Si1 C1 Cs1 -5.78(17) .
C3 Si1 C1 Cs1 122.32(15) .
C2 Si1 C1 Cs1 -127.03(17) .
N1 Si1 C2 Na1 24.9(7) 2_566
C1 Si1 C2 Na1 147.7(6) 2_566
C3 Si1 C2 Na1 -102.1(6) 2_566
Cs1 Si1 C2 Na1 77.0(7) 2_566
N1 Si2 C4 Na1 -5.06(18) .
C5 Si2 C4 Na1 -127.4(2) .
C6 Si2 C4 Na1 120.8(2) .
Cs1 Si2 C4 Na1 -52.44(9) .
N2 Si4 C10 Cs1 -171.6(5) 2_677
C11 Si4 C10 Cs1 -45.3(6) 2_677
C12 Si4 C10 Cs1 66.0(6) 2_677
Na1 Si4 C10 Cs1 148.5(5) 2_677
Cs1 Si4 C10 Cs1 -167.5(6) 2_677
N2 Si4 C10 Cs1 -4.16(18) .
C11 Si4 C10 Cs1 122.16(15) .
C12 Si4 C10 Cs1 -126.55(15) .
Na1 Si4 C10 Cs1 -44.02(10) .
C18 C13 C14 C15 -0.4(6) .
C19 C13 C14 C15 -179.5(4) .
Cs1 C13 C14 C15 -68.8(4) .
C18 C13 C14 Cs1 68.4(3) .
C19 C13 C14 Cs1 -110.7(4) .
C13 C14 C15 C16 0.9(6) .
Cs1 C14 C15 C16 -69.4(4) .
C13 C14 C15 Cs1 70.3(3) .
C14 C15 C16 C17 -0.8(6) .
Cs1 C15 C16 C17 -72.0(4) .
C14 C15 C16 Cs1 71.2(4) .
C15 C16 C17 C18 0.2(7) .
Cs1 C16 C17 C18 -72.3(4) .
C15 C16 C17 Cs1 72.5(4) .
C16 C17 C18 C13 0.3(6) .
Cs1 C17 C18 C13 -70.5(4) .
C16 C17 C18 Cs1 70.8(4) .
C14 C13 C18 C17 -0.2(6) .
C19 C13 C18 C17 178.9(4) .
Cs1 C13 C18 C17 68.4(4) .
C14 C13 C18 Cs1 -68.6(3) .
C19 C13 C18 Cs1 110.5(4) .
